data_7217283
loop_
_publ_author_name
'S\"ohner, T.'
'Braun, F.'
'Over, L. C.'
'Mehlhose, S.'
'Rominger, F.'
'Straub, B. F.'

_publ_section_title
;
 Halogen-free water-stable aluminates as replacement for persistent
 fluorinated weakly-coordinating anions
;
_journal_issue 11
_journal_name_full 'Green Chem.'
_journal_page_first 4696
_journal_paper_doi 10.1039/C4GC00928B
_journal_volume 16
_journal_year 2014
_chemical_formula_sum 'C77 H126 Al Cl2 N O4'
_chemical_formula_weight 1227.67
_chemical_name_common NBu4-Aletbat
_chemical_name_systematic
;
 ?
;
_space_group_IT_number 61
_symmetry_cell_setting orthorhombic
_symmetry_space_group_name_Hall '-P 2ac 2ab'
_symmetry_space_group_name_H-M 'P b c a'
_atom_sites_solution_hydrogens geom
_atom_sites_solution_primary direct
_atom_sites_solution_secondary difmap
_audit_creation_method SHELXL-97
_cell_angle_alpha 90.00
_cell_angle_beta 90.00
_cell_angle_gamma 90.00
_cell_formula_units_Z 8
_cell_length_a 24.3711(15)
_cell_length_b 24.6465(15)
_cell_length_c 25.3492(15)
_cell_measurement_reflns_used 3810
_cell_measurement_temperature 200(2)
_cell_measurement_theta_max 25.05
_cell_measurement_theta_min 2.31
_cell_volume 15226.3(16)
_computing_cell_refinement 'Bruker SAINT'
_computing_data_collection 'Bruker APEX2'
_computing_data_reduction 'Bruker SAINT'
_computing_molecular_graphics 'Bruker SHELXTL'
_computing_publication_material 'Bruker SHELXTL'
_computing_structure_refinement 'SHELXL-97 (Sheldrick, 2008)'
_computing_structure_solution 'SHELXS-97 (Sheldrick, 2008)'
_diffrn_ambient_temperature 200(2)
_diffrn_measured_fraction_theta_full 0.999
_diffrn_measured_fraction_theta_max 0.999
_diffrn_measurement_device_type 'Bruker APEX'
_diffrn_measurement_method '\f and \w scans'
_diffrn_radiation_monochromator graphite
_diffrn_radiation_source 'fine-focus sealed tube'
_diffrn_radiation_type MoK\a
_diffrn_radiation_wavelength 0.71073
_diffrn_reflns_av_R_equivalents 0.1334
_diffrn_reflns_av_sigmaI/netI 0.0752
_diffrn_reflns_limit_h_max 24
_diffrn_reflns_limit_h_min -24
_diffrn_reflns_limit_k_max 24
_diffrn_reflns_limit_k_min -24
_diffrn_reflns_limit_l_max 25
_diffrn_reflns_limit_l_min -25
_diffrn_reflns_number 89697
_diffrn_reflns_theta_full 20.82
_diffrn_reflns_theta_max 20.82
_diffrn_reflns_theta_min 1.84
_exptl_absorpt_coefficient_mu 0.142
_exptl_absorpt_correction_T_max 0.9958
_exptl_absorpt_correction_T_min 0.9708
_exptl_absorpt_correction_type multi-scan
_exptl_absorpt_process_details
;
Sheldrick, G. M. (2008). <i>SADABS</i>. University of G\"ottingen, Germany.
;
_exptl_crystal_colour colourless
_exptl_crystal_density_diffrn 1.071
_exptl_crystal_density_method 'not measured'
_exptl_crystal_description plate
_exptl_crystal_F_000 5392
_exptl_crystal_size_max 0.21
_exptl_crystal_size_mid 0.09
_exptl_crystal_size_min 0.03
_refine_diff_density_max 0.407
_refine_diff_density_min -0.496
_refine_diff_density_rms 0.055
_refine_ls_extinction_method none
_refine_ls_goodness_of_fit_ref 1.019
_refine_ls_hydrogen_treatment constr
_refine_ls_matrix_type full
_refine_ls_number_parameters 785
_refine_ls_number_reflns 7971
_refine_ls_number_restraints 1002
_refine_ls_restrained_S_all 0.998
_refine_ls_R_factor_all 0.1351
_refine_ls_R_factor_gt 0.0788
_refine_ls_shift/su_max 0.000
_refine_ls_shift/su_mean 0.000
_refine_ls_structure_factor_coef Fsqd
_refine_ls_weighting_details 'calc w=1/[\s^2^(Fo^2^)+(0.0803P)^2^+32.5150P] where P=(Fo^2^+2Fc^2^)/3'
_refine_ls_weighting_scheme calc
_refine_ls_wR_factor_gt 0.1755
_refine_ls_wR_factor_ref 0.2123
_reflns_number_gt 4935
_reflns_number_total 7971
_reflns_threshold_expression >2sigma(I)
_cod_data_source_file c4gc00928b2.cif
_cod_data_source_block tis16
_cod_depositor_comments
;
The following automatic conversions were performed:

'_symmetry_cell_setting' value 'Orthorhombic' changed to
'orthorhombic' according to
/usr/data/users/saulius/crontab/automatic-downloads/rss-feeds/RSC/lib/dictionaries/cif_core.dic
dictionary named 'cif_core.dic' version 2.4.2 from 2011-04-26.

Automatic conversion script
Id: cif_fix_values 2281 2013-09-26 08:29:07Z andrius 

 Adding full bibliography for 7217280--7217291.cif.
;
_cod_original_sg_symbol_H-M Pbca
_cod_database_code 7217283

loop_
_symmetry_equiv_pos_as_xyz
'x, y, z'
'-x+1/2, -y, z+1/2'
'-x, y+1/2, -z+1/2'
'x+1/2, -y+1/2, -z'
'-x, -y, -z'
'x-1/2, y, -z-1/2'
'x, -y-1/2, z-1/2'
'-x-1/2, y-1/2, z'

loop_
_atom_site_label
_atom_site_type_symbol
_atom_site_fract_x
_atom_site_fract_y
_atom_site_fract_z
_atom_site_U_iso_or_equiv
_atom_site_adp_type
_atom_site_occupancy
_atom_site_symmetry_multiplicity
_atom_site_calc_flag
_atom_site_refinement_flags
_atom_site_disorder_assembly
_atom_site_disorder_group
Al1 Al 0.35913(7) 0.12534(6) 0.60837(7) 0.0320(4) Uani 1 1 d U . .
O1 O 0.39870(15) 0.08657(14) 0.65036(14) 0.0411(10) Uani 1 1 d U . .
O2 O 0.31456(14) 0.09156(14) 0.56580(14) 0.0359(9) Uani 1 1 d U . .
O3 O 0.31950(14) 0.16653(14) 0.64800(14) 0.0383(10) Uani 1 1 d U . .
O4 O 0.40484(14) 0.15452(14) 0.56535(14) 0.0365(9) Uani 1 1 d U . .
C11 C 0.4223(2) 0.0414(2) 0.6697(2) 0.0333(13) Uani 1 1 d U . .
C12 C 0.4051(2) -0.0092(2) 0.6523(2) 0.0323(13) Uani 1 1 d U . .
C13 C 0.4300(2) -0.0558(2) 0.6720(2) 0.0361(14) Uani 1 1 d U . .
H13 H 0.4174 -0.0903 0.6602 0.043 Uiso 1 1 calc R . .
C14 C 0.4719(2) -0.0537(2) 0.7079(2) 0.0390(14) Uani 1 1 d U B .
C15 C 0.4879(2) -0.0026(2) 0.7256(2) 0.0398(14) Uani 1 1 d U . .
H15 H 0.5165 -0.0005 0.7510 0.048 Uiso 1 1 calc R . .
C16 C 0.4643(2) 0.0452(2) 0.7082(2) 0.0370(14) Uani 1 1 d U . .
C17 C 0.3585(2) -0.0136(2) 0.6131(2) 0.0375(14) Uani 1 1 d U . .
H17A H 0.3552 -0.0517 0.6012 0.045 Uiso 1 1 calc R . .
H17B H 0.3669 0.0090 0.5818 0.045 Uiso 1 1 calc R . .
C19 C 0.4825(2) 0.1013(2) 0.7309(2) 0.0455(15) Uani 1 1 d DU . .
C21 C 0.2676(2) 0.0626(2) 0.5631(2) 0.0297(13) Uani 1 1 d U . .
C22 C 0.2599(2) 0.0185(2) 0.5979(2) 0.0327(13) Uani 1 1 d U . .
C23 C 0.2099(2) -0.0077(2) 0.5977(2) 0.0338(14) Uani 1 1 d U . .
H23 H 0.2046 -0.0367 0.6218 0.041 Uiso 1 1 calc R . .
C24 C 0.1670(2) 0.0058(2) 0.5646(2) 0.0349(14) Uani 1 1 d U . .
C25 C 0.1774(2) 0.0477(2) 0.5285(2) 0.0361(14) Uani 1 1 d U . .
H25 H 0.1491 0.0573 0.5045 0.043 Uiso 1 1 calc R . .
C26 C 0.2269(2) 0.0761(2) 0.5260(2) 0.0339(13) Uani 1 1 d U . .
C27 C 0.3040(2) 0.0047(2) 0.6369(2) 0.0346(14) Uani 1 1 d U . .
H27A H 0.2903 -0.0245 0.6602 0.041 Uiso 1 1 calc R . .
H27B H 0.3109 0.0369 0.6592 0.041 Uiso 1 1 calc R . .
C28 C 0.1093(2) -0.0178(2) 0.5728(2) 0.0397(14) Uani 1 1 d DU . .
C29 C 0.2354(2) 0.1227(2) 0.4861(2) 0.0349(14) Uani 1 1 d DU . .
C31 C 0.3052(2) 0.2113(2) 0.6755(2) 0.0345(13) Uani 1 1 d U . .
C32 C 0.3374(2) 0.2584(2) 0.6704(2) 0.0358(14) Uani 1 1 d U . .
C33 C 0.3216(2) 0.3061(2) 0.6960(2) 0.0401(15) Uani 1 1 d U . .
H33 H 0.3435 0.3378 0.6923 0.048 Uiso 1 1 calc R . .
C34 C 0.2742(3) 0.3079(2) 0.7268(2) 0.0432(15) Uani 1 1 d U . .
C35 C 0.2447(2) 0.2599(2) 0.7324(2) 0.0444(15) Uani 1 1 d U . .
H35 H 0.2130 0.2603 0.7541 0.053 Uiso 1 1 calc R . .
C36 C 0.2589(2) 0.2113(2) 0.7080(2) 0.0377(14) Uani 1 1 d U . .
C37 C 0.3876(2) 0.2582(2) 0.6355(2) 0.0364(14) Uani 1 1 d U . .
H37A H 0.4087 0.2245 0.6417 0.044 Uiso 1 1 calc R . .
H37B H 0.4113 0.2893 0.6448 0.044 Uiso 1 1 calc R . .
C38 C 0.2238(2) 0.1604(2) 0.7166(2) 0.0483(16) Uani 1 1 d DU . .
C39 C 0.2539(3) 0.3606(2) 0.7528(2) 0.0530(16) Uani 1 1 d DU . .
C41 C 0.4317(2) 0.1911(2) 0.5362(2) 0.0314(13) Uani 1 1 d U . .
C42 C 0.4172(2) 0.2459(2) 0.5395(2) 0.0313(13) Uani 1 1 d U . .
C43 C 0.4441(2) 0.2838(2) 0.5085(2) 0.0379(14) Uani 1 1 d U . .
H43 H 0.4337 0.3209 0.5111 0.045 Uiso 1 1 calc R . .
C44 C 0.4856(2) 0.2695(2) 0.4736(2) 0.0420(15) Uani 1 1 d U . .
C45 C 0.4993(2) 0.2142(2) 0.4719(2) 0.0404(15) Uani 1 1 d U . .
H45 H 0.5276 0.2033 0.4484 0.048 Uiso 1 1 calc R . .
C46 C 0.4743(2) 0.1744(2) 0.5021(2) 0.0347(13) Uani 1 1 d U . .
C47 C 0.3721(2) 0.2617(2) 0.5766(2) 0.0361(14) Uani 1 1 d U . .
H47A H 0.3400 0.2380 0.5701 0.043 Uiso 1 1 calc R . .
H47B H 0.3608 0.2994 0.5686 0.043 Uiso 1 1 calc R . .
C48 C 0.5161(2) 0.3112(2) 0.4398(2) 0.0522(17) Uani 1 1 d DU . .
C49 C 0.4919(2) 0.1148(2) 0.4969(2) 0.0410(15) Uani 1 1 d DU . .
N1 N 0.23425(19) -0.11504(19) 0.43959(18) 0.0514(13) Uani 1 1 d DU . .
C51 C 0.2370(3) -0.1238(3) 0.4992(2) 0.0642(19) Uani 1 1 d DU . .
H51A H 0.2393 -0.0878 0.5165 0.077 Uiso 1 1 calc R . .
H51B H 0.2022 -0.1408 0.5107 0.077 Uiso 1 1 calc R . .
C52 C 0.2839(2) -0.1581(3) 0.5189(2) 0.0548(17) Uani 1 1 d DU . .
H52A H 0.2840 -0.1933 0.5001 0.066 Uiso 1 1 calc R . .
H52B H 0.3191 -0.1395 0.5113 0.066 Uiso 1 1 calc R . .
C53 C 0.2792(3) -0.1680(3) 0.5774(2) 0.0625(19) Uani 1 1 d DU . .
H53A H 0.2763 -0.1326 0.5956 0.075 Uiso 1 1 calc R . .
H53B H 0.2449 -0.1883 0.5843 0.075 Uiso 1 1 calc R . .
C54 C 0.3263(3) -0.1989(3) 0.6006(3) 0.065(2) Uani 1 1 d DU . .
H54A H 0.3203 -0.2038 0.6386 0.098 Uiso 1 1 calc R . .
H54B H 0.3604 -0.1786 0.5949 0.098 Uiso 1 1 calc R . .
H54C H 0.3290 -0.2345 0.5836 0.098 Uiso 1 1 calc R . .
C61 C 0.2253(2) -0.1681(2) 0.4102(2) 0.0514(17) Uani 1 1 d DU A .
H61A H 0.2235 -0.1601 0.3719 0.062 Uiso 1 1 calc R . .
H61B H 0.2576 -0.1917 0.4161 0.062 Uiso 1 1 calc R . .
C62 C 0.1747(3) -0.1991(3) 0.4252(3) 0.082(2) Uani 1 1 d DU . .
H62A H 0.1782 -0.2109 0.4624 0.098 Uiso 0.663(13) 1 calc PR A 1
H62B H 0.1427 -0.1745 0.4230 0.098 Uiso 0.663(13) 1 calc PR A 1
H62C H 0.1421 -0.1752 0.4250 0.098 Uiso 0.337(13) 1 calc PR A 2
H62D H 0.1787 -0.2152 0.4608 0.098 Uiso 0.337(13) 1 calc PR A 2
C63 C 0.1641(6) -0.2478(5) 0.3915(7) 0.081(6) Uani 0.663(13) 1 d PDU A 1
H63A H 0.1988 -0.2681 0.3863 0.097 Uiso 0.663(13) 1 calc PR A 1
H63B H 0.1378 -0.2722 0.4097 0.097 Uiso 0.663(13) 1 calc PR A 1
C64 C 0.1418(5) -0.2321(5) 0.3405(4) 0.089(5) Uani 0.663(13) 1 d PDU A 1
H64A H 0.1380 -0.2643 0.3181 0.133 Uiso 0.663(13) 1 calc PR A 1
H64B H 0.1667 -0.2061 0.3236 0.133 Uiso 0.663(13) 1 calc PR A 1
H64C H 0.1058 -0.2152 0.3455 0.133 Uiso 0.663(13) 1 calc PR A 1
C71 C 0.1869(3) -0.0758(3) 0.4310(2) 0.0604(18) Uani 1 1 d DU . .
H71A H 0.1527 -0.0934 0.4433 0.072 Uiso 1 1 calc R . .
H71B H 0.1930 -0.0434 0.4532 0.072 Uiso 1 1 calc R . .
C72 C 0.1788(3) -0.0575(3) 0.3743(3) 0.070(2) Uani 1 1 d DU . .
H72A H 0.1725 -0.0895 0.3514 0.084 Uiso 1 1 calc R . .
H72B H 0.2121 -0.0386 0.3617 0.084 Uiso 1 1 calc R . .
C73 C 0.1289(3) -0.0189(3) 0.3709(3) 0.090(3) Uani 1 1 d DU . .
H73A H 0.0947 -0.0398 0.3759 0.107 Uiso 1 1 calc R . .
H73B H 0.1313 0.0084 0.3995 0.107 Uiso 1 1 calc R . .
C74 C 0.1273(4) 0.0089(4) 0.3195(4) 0.131(4) Uani 1 1 d DU . .
H74A H 0.0955 0.0332 0.3183 0.197 Uiso 1 1 calc R . .
H74B H 0.1243 -0.0180 0.2912 0.197 Uiso 1 1 calc R . .
H74C H 0.1610 0.0301 0.3147 0.197 Uiso 1 1 calc R . .
C81 C 0.2877(2) -0.0924(2) 0.4187(3) 0.0602(18) Uani 1 1 d DU . .
H81A H 0.3174 -0.1183 0.4271 0.072 Uiso 1 1 calc R . .
H81B H 0.2851 -0.0898 0.3799 0.072 Uiso 1 1 calc R . .
C82 C 0.3033(3) -0.0375(3) 0.4402(4) 0.101(3) Uani 1 1 d DU . .
H82A H 0.3064 -0.0391 0.4791 0.121 Uiso 1 1 calc R . .
H82B H 0.2748 -0.0104 0.4311 0.121 Uiso 1 1 calc R . .
C83 C 0.3583(4) -0.0211(4) 0.4160(6) 0.173(6) Uani 1 1 d DU . .
H83A H 0.3708 0.0126 0.4335 0.207 Uiso 1 1 calc R . .
H83B H 0.3854 -0.0498 0.4242 0.207 Uiso 1 1 calc R . .
C84 C 0.3588(6) -0.0120(6) 0.3594(6) 0.229(9) Uani 1 1 d DU . .
H84A H 0.3960 -0.0023 0.3482 0.344 Uiso 1 1 calc R . .
H84B H 0.3335 0.0175 0.3506 0.344 Uiso 1 1 calc R . .
H84C H 0.3473 -0.0452 0.3412 0.344 Uiso 1 1 calc R . .
C18 C 0.5007(2) -0.1058(2) 0.7281(2) 0.0503(16) Uani 1 1 d DU . .
C181 C 0.5319(6) -0.1002(5) 0.7792(5) 0.066(3) Uani 0.566(11) 1 d PDU B 1
H18A H 0.5485 -0.1351 0.7884 0.098 Uiso 0.566(11) 1 calc PR B 1
H18B H 0.5067 -0.0890 0.8073 0.098 Uiso 0.566(11) 1 calc PR B 1
H18C H 0.5607 -0.0728 0.7751 0.098 Uiso 0.566(11) 1 calc PR B 1
C182 C 0.5426(6) -0.1236(6) 0.6853(5) 0.077(3) Uani 0.566(11) 1 d PDU B 1
H18D H 0.5237 -0.1283 0.6515 0.116 Uiso 0.566(11) 1 calc PR B 1
H18E H 0.5596 -0.1580 0.6958 0.116 Uiso 0.566(11) 1 calc PR B 1
H18F H 0.5711 -0.0958 0.6816 0.116 Uiso 0.566(11) 1 calc PR B 1
C183 C 0.4591(5) -0.1515(5) 0.7328(7) 0.075(3) Uani 0.566(11) 1 d PDU B 1
H18G H 0.4388 -0.1550 0.6996 0.113 Uiso 0.566(11) 1 calc PR B 1
H18H H 0.4334 -0.1434 0.7615 0.113 Uiso 0.566(11) 1 calc PR B 1
H18I H 0.4782 -0.1856 0.7404 0.113 Uiso 0.566(11) 1 calc PR B 1
C191 C 0.4336(2) 0.1304(2) 0.7562(2) 0.0588(18) Uani 1 1 d DU . .
H19A H 0.4047 0.1354 0.7298 0.088 Uiso 1 1 calc R . .
H19B H 0.4454 0.1659 0.7694 0.088 Uiso 1 1 calc R . .
H19C H 0.4195 0.1086 0.7855 0.088 Uiso 1 1 calc R . .
C192 C 0.5268(3) 0.0943(3) 0.7730(2) 0.0632(19) Uani 1 1 d DU . .
H19D H 0.5376 0.1300 0.7865 0.095 Uiso 1 1 calc R . .
H19E H 0.5588 0.0764 0.7574 0.095 Uiso 1 1 calc R . .
H19F H 0.5125 0.0721 0.8019 0.095 Uiso 1 1 calc R . .
C193 C 0.5064(3) 0.1373(3) 0.6870(2) 0.0597(18) Uani 1 1 d DU . .
H19G H 0.4788 0.1424 0.6593 0.090 Uiso 1 1 calc R . .
H19H H 0.5389 0.1199 0.6720 0.090 Uiso 1 1 calc R . .
H19I H 0.5166 0.1727 0.7018 0.090 Uiso 1 1 calc R . .
C281 C 0.1110(3) -0.0787(2) 0.5811(3) 0.0594(19) Uani 1 1 d DU . .
H28A H 0.1357 -0.0872 0.6105 0.089 Uiso 1 1 calc R . .
H28B H 0.1245 -0.0963 0.5489 0.089 Uiso 1 1 calc R . .
H28C H 0.0741 -0.0920 0.5891 0.089 Uiso 1 1 calc R . .
C282 C 0.0851(3) 0.0089(3) 0.6221(2) 0.0629(19) Uani 1 1 d DU . .
H28D H 0.0834 0.0483 0.6170 0.094 Uiso 1 1 calc R . .
H28E H 0.1084 0.0008 0.6526 0.094 Uiso 1 1 calc R . .
H28F H 0.0481 -0.0052 0.6284 0.094 Uiso 1 1 calc R . .
C283 C 0.0705(2) -0.0054(3) 0.5268(3) 0.066(2) Uani 1 1 d DU . .
H28G H 0.0687 0.0339 0.5212 0.100 Uiso 1 1 calc R . .
H28H H 0.0337 -0.0191 0.5351 0.100 Uiso 1 1 calc R . .
H28I H 0.0841 -0.0230 0.4947 0.100 Uiso 1 1 calc R . .
C291 C 0.2892(2) 0.1159(3) 0.4557(2) 0.0524(17) Uani 1 1 d DU . .
H29A H 0.2936 0.1461 0.4309 0.079 Uiso 1 1 calc R . .
H29B H 0.2885 0.0816 0.4361 0.079 Uiso 1 1 calc R . .
H29C H 0.3201 0.1157 0.4805 0.079 Uiso 1 1 calc R . .
C292 C 0.2364(3) 0.1767(2) 0.5160(2) 0.0529(17) Uani 1 1 d DU . .
H29D H 0.2418 0.2065 0.4910 0.079 Uiso 1 1 calc R . .
H29E H 0.2665 0.1764 0.5416 0.079 Uiso 1 1 calc R . .
H29F H 0.2014 0.1817 0.5345 0.079 Uiso 1 1 calc R . .
C293 C 0.1890(2) 0.1255(3) 0.4452(2) 0.0515(17) Uani 1 1 d DU . .
H29G H 0.1959 0.1556 0.4209 0.077 Uiso 1 1 calc R . .
H29H H 0.1540 0.1313 0.4633 0.077 Uiso 1 1 calc R . .
H29I H 0.1876 0.0914 0.4254 0.077 Uiso 1 1 calc R . .
C381 C 0.2598(3) 0.1153(2) 0.7401(3) 0.0632(19) Uani 1 1 d DU . .
H38A H 0.2376 0.0826 0.7455 0.095 Uiso 1 1 calc R . .
H38B H 0.2748 0.1274 0.7740 0.095 Uiso 1 1 calc R . .
H38C H 0.2900 0.1071 0.7158 0.095 Uiso 1 1 calc R . .
C382 C 0.1988(2) 0.1411(3) 0.6643(2) 0.0606(19) Uani 1 1 d DU . .
H38D H 0.1766 0.1086 0.6706 0.091 Uiso 1 1 calc R . .
H38E H 0.2283 0.1326 0.6394 0.091 Uiso 1 1 calc R . .
H38F H 0.1755 0.1699 0.6497 0.091 Uiso 1 1 calc R . .
C383 C 0.1758(3) 0.1699(3) 0.7552(3) 0.072(2) Uani 1 1 d DU . .
H38G H 0.1548 0.1362 0.7592 0.108 Uiso 1 1 calc R . .
H38H H 0.1518 0.1985 0.7414 0.108 Uiso 1 1 calc R . .
H38I H 0.1903 0.1809 0.7896 0.108 Uiso 1 1 calc R . .
C391 C 0.1972(3) 0.3744(3) 0.7312(3) 0.089(3) Uani 1 1 d DU . .
H39A H 0.1993 0.3788 0.6928 0.134 Uiso 1 1 calc R . .
H39B H 0.1842 0.4082 0.7472 0.134 Uiso 1 1 calc R . .
H39C H 0.1716 0.3450 0.7397 0.134 Uiso 1 1 calc R . .
C392 C 0.2528(4) 0.3545(3) 0.8117(2) 0.130(4) Uani 1 1 d DU . .
H39D H 0.2394 0.3882 0.8277 0.195 Uiso 1 1 calc R . .
H39E H 0.2899 0.3468 0.8246 0.195 Uiso 1 1 calc R . .
H39F H 0.2283 0.3245 0.8213 0.195 Uiso 1 1 calc R . .
C393 C 0.2902(3) 0.4096(3) 0.7390(3) 0.084(2) Uani 1 1 d DU . .
H39G H 0.2911 0.4145 0.7007 0.127 Uiso 1 1 calc R . .
H39H H 0.3275 0.4033 0.7521 0.127 Uiso 1 1 calc R . .
H39I H 0.2751 0.4423 0.7556 0.127 Uiso 1 1 calc R . .
C481 C 0.5676(3) 0.3279(3) 0.4682(3) 0.110(3) Uani 1 1 d DU . .
H48A H 0.5897 0.2956 0.4758 0.165 Uiso 1 1 calc R . .
H48B H 0.5579 0.3460 0.5013 0.165 Uiso 1 1 calc R . .
H48C H 0.5887 0.3528 0.4459 0.165 Uiso 1 1 calc R . .
C482 C 0.4811(3) 0.3605(2) 0.4275(3) 0.066(2) Uani 1 1 d DU . .
H48D H 0.4480 0.3491 0.4085 0.100 Uiso 1 1 calc R . .
H48E H 0.5021 0.3859 0.4055 0.100 Uiso 1 1 calc R . .
H48F H 0.4705 0.3785 0.4604 0.100 Uiso 1 1 calc R . .
C483 C 0.5328(3) 0.2869(3) 0.3859(3) 0.093(3) Uani 1 1 d DU . .
H48G H 0.5560 0.2550 0.3916 0.140 Uiso 1 1 calc R . .
H48H H 0.5533 0.3141 0.3656 0.140 Uiso 1 1 calc R . .
H48I H 0.4998 0.2763 0.3664 0.140 Uiso 1 1 calc R . .
C491 C 0.5414(2) 0.1082(3) 0.4605(3) 0.0622(19) Uani 1 1 d DU . .
H49A H 0.5512 0.0697 0.4582 0.093 Uiso 1 1 calc R . .
H49B H 0.5724 0.1288 0.4746 0.093 Uiso 1 1 calc R . .
H49C H 0.5321 0.1218 0.4252 0.093 Uiso 1 1 calc R . .
C492 C 0.5084(3) 0.0919(2) 0.5511(2) 0.0546(17) Uani 1 1 d DU . .
H49D H 0.5195 0.0539 0.5472 0.082 Uiso 1 1 calc R . .
H49E H 0.4771 0.0942 0.5753 0.082 Uiso 1 1 calc R . .
H49F H 0.5391 0.1130 0.5653 0.082 Uiso 1 1 calc R . .
C493 C 0.4444(2) 0.0813(2) 0.4753(3) 0.0577(18) Uani 1 1 d DU . .
H49G H 0.4558 0.0433 0.4720 0.087 Uiso 1 1 calc R . .
H49H H 0.4338 0.0952 0.4405 0.087 Uiso 1 1 calc R . .
H49I H 0.4131 0.0838 0.4994 0.087 Uiso 1 1 calc R . .
C184 C 0.4767(7) -0.1584(6) 0.7096(8) 0.066(3) Uani 0.434(11) 1 d PDU B 2
H18J H 0.4979 -0.1886 0.7243 0.098 Uiso 0.434(11) 1 calc PR B 2
H18K H 0.4780 -0.1600 0.6710 0.098 Uiso 0.434(11) 1 calc PR B 2
H18L H 0.4385 -0.1611 0.7214 0.098 Uiso 0.434(11) 1 calc PR B 2
C185 C 0.4967(9) -0.1044(7) 0.7894(4) 0.077(3) Uani 0.434(11) 1 d PDU B 2
H18M H 0.5129 -0.0707 0.8026 0.116 Uiso 0.434(11) 1 calc PR B 2
H18N H 0.5165 -0.1355 0.8042 0.116 Uiso 0.434(11) 1 calc PR B 2
H18O H 0.4581 -0.1062 0.8001 0.116 Uiso 0.434(11) 1 calc PR B 2
C186 C 0.5617(5) -0.1015(7) 0.7144(9) 0.075(3) Uani 0.434(11) 1 d PDU B 2
H18P H 0.5760 -0.0665 0.7267 0.113 Uiso 0.434(11) 1 calc PR B 2
H18Q H 0.5665 -0.1043 0.6761 0.113 Uiso 0.434(11) 1 calc PR B 2
H18R H 0.5818 -0.1310 0.7317 0.113 Uiso 0.434(11) 1 calc PR B 2
C63B C 0.1697(14) -0.2434(16) 0.3833(16) 0.12(2) Uiso 0.337(13) 1 d PDU A 2
H63C H 0.1760 -0.2257 0.3487 0.148 Uiso 0.337(13) 1 calc PR A 2
H63D H 0.2007 -0.2687 0.3889 0.148 Uiso 0.337(13) 1 calc PR A 2
C64B C 0.1207(8) -0.2766(8) 0.3776(9) 0.074(9) Uiso 0.337(13) 1 d PDU A 2
H64D H 0.1267 -0.3037 0.3500 0.111 Uiso 0.337(13) 1 calc PR A 2
H64E H 0.0896 -0.2535 0.3680 0.111 Uiso 0.337(13) 1 calc PR A 2
H64F H 0.1129 -0.2949 0.4111 0.111 Uiso 0.337(13) 1 calc PR A 2
C91 C 0.4415(3) -0.2558(3) 0.9025(3) 0.079(2) Uani 1 1 d DU . .
H91A H 0.4636 -0.2492 0.9347 0.095 Uiso 1 1 calc R . .
H91B H 0.4604 -0.2841 0.8816 0.095 Uiso 1 1 calc R . .
Cl1 Cl 0.43879(18) -0.1988(2) 0.86725(19) 0.283(3) Uani 1 1 d DU . .
Cl2 Cl 0.37886(11) -0.27901(12) 0.92033(17) 0.1702(15) Uani 1 1 d DU . .

loop_
_atom_site_aniso_label
_atom_site_aniso_U_11
_atom_site_aniso_U_22
_atom_site_aniso_U_33
_atom_site_aniso_U_23
_atom_site_aniso_U_13
_atom_site_aniso_U_12
Al1 0.0320(10) 0.0294(9) 0.0346(10) 0.0034(8) 0.0003(8) 0.0007(8)
O1 0.045(2) 0.033(2) 0.046(2) 0.0103(19) -0.015(2) 0.0003(19)
O2 0.034(2) 0.038(2) 0.036(2) 0.0059(18) -0.0081(18) -0.0031(18)
O3 0.042(2) 0.035(2) 0.037(2) -0.0001(18) 0.0127(19) 0.0034(18)
O4 0.038(2) 0.030(2) 0.041(2) 0.0020(18) 0.0121(19) -0.0020(18)
C11 0.028(3) 0.032(3) 0.040(4) 0.012(3) 0.000(3) 0.000(3)
C12 0.028(3) 0.034(3) 0.036(3) 0.007(3) -0.003(3) 0.006(3)
C13 0.039(3) 0.033(3) 0.036(4) 0.002(3) -0.002(3) 0.000(3)
C14 0.037(3) 0.042(3) 0.038(4) 0.007(3) 0.000(3) 0.008(3)
C15 0.036(3) 0.051(3) 0.032(3) 0.009(3) -0.009(3) 0.002(3)
C16 0.033(3) 0.045(3) 0.034(3) 0.007(3) -0.004(3) 0.000(3)
C17 0.038(3) 0.032(3) 0.043(4) 0.003(3) -0.005(3) 0.002(3)
C19 0.049(4) 0.050(4) 0.038(4) -0.002(3) -0.012(3) -0.001(3)
C21 0.030(3) 0.031(3) 0.028(3) -0.001(3) 0.001(3) -0.001(3)
C22 0.032(3) 0.034(3) 0.031(3) 0.001(3) -0.003(3) 0.004(3)
C23 0.032(3) 0.036(3) 0.033(3) 0.002(3) 0.001(3) 0.003(3)
C24 0.032(3) 0.036(3) 0.037(3) 0.000(3) -0.001(3) 0.000(3)
C25 0.038(3) 0.037(4) 0.033(3) -0.004(3) -0.007(3) 0.004(3)
C26 0.036(3) 0.036(3) 0.031(3) -0.001(3) 0.000(3) 0.003(3)
C27 0.035(3) 0.035(3) 0.034(3) 0.008(3) 0.000(3) -0.001(3)
C28 0.032(3) 0.042(3) 0.045(4) 0.001(3) -0.001(3) -0.001(3)
C29 0.040(3) 0.037(3) 0.027(3) 0.006(3) 0.000(3) 0.005(3)
C31 0.035(3) 0.039(3) 0.029(3) -0.002(3) -0.001(3) 0.009(3)
C32 0.035(3) 0.041(3) 0.031(3) -0.001(3) -0.004(3) 0.004(3)
C33 0.046(4) 0.042(4) 0.032(4) -0.005(3) -0.004(3) 0.004(3)
C34 0.053(4) 0.050(3) 0.026(3) -0.007(3) -0.005(3) 0.010(3)
C35 0.042(4) 0.060(4) 0.031(4) 0.000(3) 0.002(3) 0.012(3)
C36 0.036(3) 0.048(3) 0.029(3) -0.001(3) -0.001(3) 0.003(3)
C37 0.031(3) 0.036(3) 0.043(3) -0.006(3) 0.002(3) 0.001(3)
C38 0.042(4) 0.056(4) 0.047(4) 0.001(3) 0.015(3) -0.002(3)
C39 0.059(4) 0.058(4) 0.043(4) -0.009(3) 0.009(3) 0.014(3)
C41 0.028(3) 0.035(3) 0.031(3) 0.003(3) -0.004(3) -0.008(3)
C42 0.028(3) 0.030(3) 0.036(3) -0.003(3) -0.002(3) -0.002(3)
C43 0.037(3) 0.034(3) 0.043(4) 0.001(3) 0.003(3) 0.002(3)
C44 0.035(3) 0.046(3) 0.045(4) 0.009(3) 0.001(3) -0.002(3)
C45 0.036(4) 0.047(3) 0.038(4) -0.002(3) 0.005(3) 0.002(3)
C46 0.030(3) 0.037(3) 0.037(3) 0.001(3) 0.002(3) -0.001(3)
C47 0.039(3) 0.028(3) 0.041(3) 0.004(3) 0.000(3) 0.003(3)
C48 0.046(4) 0.053(4) 0.058(4) 0.020(3) 0.011(3) -0.003(3)
C49 0.038(4) 0.037(3) 0.049(4) -0.002(3) 0.006(3) 0.005(3)
N1 0.055(3) 0.055(3) 0.044(3) -0.004(3) 0.002(3) 0.007(2)
C51 0.067(5) 0.083(5) 0.042(4) -0.006(3) 0.000(3) 0.017(4)
C52 0.052(4) 0.065(5) 0.047(4) -0.011(3) -0.005(3) 0.002(3)
C53 0.050(4) 0.087(5) 0.051(4) -0.005(4) 0.006(3) 0.002(4)
C54 0.074(5) 0.061(5) 0.059(5) 0.003(4) -0.004(4) 0.001(4)
C61 0.057(4) 0.046(4) 0.051(4) -0.012(3) 0.002(3) -0.001(3)
C62 0.057(5) 0.072(5) 0.117(7) -0.012(5) 0.002(5) -0.001(4)
C63 0.066(10) 0.037(7) 0.140(12) -0.002(7) -0.041(8) 0.000(6)
C64 0.100(10) 0.082(10) 0.085(8) -0.010(7) -0.001(7) 0.004(8)
C71 0.068(4) 0.056(4) 0.057(4) -0.002(3) -0.006(4) 0.015(3)
C72 0.073(5) 0.071(5) 0.066(5) 0.008(4) -0.005(4) 0.004(4)
C73 0.121(7) 0.057(5) 0.091(6) 0.007(4) -0.043(5) 0.011(4)
C74 0.153(9) 0.111(8) 0.130(8) 0.067(6) -0.064(7) -0.036(7)
C81 0.055(4) 0.058(4) 0.067(5) 0.000(4) -0.006(4) -0.003(3)
C82 0.108(6) 0.061(5) 0.133(7) -0.012(5) -0.046(6) -0.008(5)
C83 0.057(6) 0.069(7) 0.39(2) 0.015(11) -0.060(9) -0.010(5)
C84 0.180(14) 0.126(11) 0.38(2) 0.014(15) 0.132(16) -0.063(10)
C18 0.049(4) 0.050(4) 0.052(4) 0.010(3) -0.007(3) 0.014(3)
C181 0.064(7) 0.053(5) 0.080(6) 0.002(5) -0.027(5) 0.024(5)
C182 0.088(8) 0.078(8) 0.067(5) 0.013(5) -0.007(5) 0.045(6)
C183 0.063(5) 0.048(6) 0.116(10) 0.017(6) -0.012(6) 0.013(4)
C191 0.070(4) 0.054(4) 0.052(4) -0.012(3) -0.006(3) -0.002(3)
C192 0.071(5) 0.063(5) 0.056(4) -0.006(4) -0.026(4) -0.009(4)
C193 0.059(4) 0.060(4) 0.060(4) 0.005(3) -0.011(3) -0.015(4)
C281 0.046(4) 0.040(4) 0.092(5) 0.000(3) 0.008(4) -0.007(3)
C282 0.053(4) 0.069(5) 0.067(4) -0.004(4) 0.017(4) -0.002(4)
C283 0.039(4) 0.080(5) 0.080(5) 0.015(4) -0.014(4) -0.021(4)
C291 0.049(4) 0.060(4) 0.048(4) 0.016(3) 0.012(3) 0.004(3)
C292 0.073(5) 0.036(3) 0.050(4) 0.007(3) -0.009(3) 0.003(3)
C293 0.054(4) 0.062(4) 0.039(4) 0.015(3) -0.007(3) -0.004(3)
C381 0.077(5) 0.054(4) 0.059(5) 0.019(4) 0.017(4) 0.001(4)
C382 0.050(4) 0.070(5) 0.062(4) -0.011(4) 0.000(3) -0.008(4)
C383 0.063(5) 0.072(5) 0.080(5) -0.006(4) 0.034(4) -0.010(4)
C391 0.084(5) 0.071(5) 0.113(7) -0.030(5) -0.008(5) 0.032(4)
C392 0.277(13) 0.079(6) 0.035(4) -0.001(4) 0.022(6) 0.074(7)
C393 0.108(6) 0.061(4) 0.084(6) -0.015(4) 0.017(5) 0.006(4)
C481 0.070(5) 0.128(8) 0.133(7) 0.077(6) -0.036(5) -0.055(5)
C482 0.062(4) 0.051(4) 0.086(5) 0.031(4) 0.016(4) 0.002(3)
C483 0.120(7) 0.087(6) 0.073(5) 0.032(4) 0.049(5) 0.017(5)
C491 0.059(4) 0.049(4) 0.079(5) -0.006(4) 0.020(4) 0.014(3)
C492 0.055(4) 0.048(4) 0.061(4) 0.002(3) 0.000(3) 0.019(3)
C493 0.058(4) 0.044(4) 0.071(5) -0.018(4) 0.001(4) 0.001(3)
C184 0.064(7) 0.053(5) 0.080(6) 0.002(5) -0.027(5) 0.024(5)
C185 0.088(8) 0.078(8) 0.067(5) 0.013(5) -0.007(5) 0.045(6)
C186 0.063(5) 0.048(6) 0.116(10) 0.017(6) -0.012(6) 0.013(4)
C91 0.082(5) 0.090(6) 0.065(5) 0.009(4) 0.013(4) 0.015(4)
Cl1 0.238(4) 0.327(6) 0.284(5) 0.247(5) 0.133(4) 0.129(4)
Cl2 0.0732(17) 0.126(2) 0.311(5) -0.005(3) 0.000(2) -0.0204(16)

loop_
_atom_type_symbol
_atom_type_description
_atom_type_scat_dispersion_real
_atom_type_scat_dispersion_imag
_atom_type_scat_source
C C 0.0033 0.0016 'International Tables Vol C Tables 4.2.6.8 and 6.1.1.4'
H H 0.0000 0.0000 'International Tables Vol C Tables 4.2.6.8 and 6.1.1.4'
N N 0.0061 0.0033 'International Tables Vol C Tables 4.2.6.8 and 6.1.1.4'
O O 0.0106 0.0060 'International Tables Vol C Tables 4.2.6.8 and 6.1.1.4'
Cl Cl 0.1484 0.1585 'International Tables Vol C Tables 4.2.6.8 and 6.1.1.4'
Al Al 0.0645 0.0514 'International Tables Vol C Tables 4.2.6.8 and 6.1.1.4'

loop_
_geom_angle_atom_site_label_1
_geom_angle_atom_site_label_2
_geom_angle_atom_site_label_3
_geom_angle
O4 Al1 O3 119.14(18)
O4 Al1 O1 105.14(19)
O3 Al1 O1 106.25(19)
O4 Al1 O2 102.19(18)
O3 Al1 O2 107.03(19)
O1 Al1 O2 117.77(18)
C11 O1 Al1 157.2(4)
C21 O2 Al1 144.3(3)
C31 O3 Al1 157.8(4)
C41 O4 Al1 162.0(3)
O1 C11 C12 119.9(5)
O1 C11 C16 120.3(5)
C12 C11 C16 119.8(5)
C11 C12 C13 119.7(5)
C11 C12 C17 120.1(5)
C13 C12 C17 120.2(5)
C14 C13 C12 122.1(5)
C14 C13 H13 118.9
C12 C13 H13 118.9
C13 C14 C15 117.2(5)
C13 C14 C18 121.7(5)
C15 C14 C18 121.1(5)
C16 C15 C14 123.5(5)
C16 C15 H15 118.3
C14 C15 H15 118.3
C15 C16 C11 117.5(5)
C15 C16 C19 121.2(5)
C11 C16 C19 121.2(5)
C12 C17 C27 111.8(4)
C12 C17 H17A 109.3
C27 C17 H17A 109.3
C12 C17 H17B 109.3
C27 C17 H17B 109.3
H17A C17 H17B 107.9
C192 C19 C191 108.1(5)
C192 C19 C193 107.5(5)
C191 C19 C193 109.0(5)
C192 C19 C16 111.0(5)
C191 C19 C16 110.4(5)
C193 C19 C16 110.6(5)
O2 C21 C26 120.4(5)
O2 C21 C22 119.2(5)
C26 C21 C22 120.4(5)
C23 C22 C21 118.4(5)
C23 C22 C27 122.0(5)
C21 C22 C27 119.5(5)
C22 C23 C24 123.9(5)
C22 C23 H23 118.1
C24 C23 H23 118.1
C23 C24 C25 116.0(5)
C23 C24 C28 121.2(5)
C25 C24 C28 122.1(5)
C26 C25 C24 123.7(5)
C26 C25 H25 118.2
C24 C25 H25 118.2
C25 C26 C21 117.4(5)
C25 C26 C29 121.3(5)
C21 C26 C29 121.3(5)
C22 C27 C17 115.5(4)
C22 C27 H27A 108.4
C17 C27 H27A 108.4
C22 C27 H27B 108.4
C17 C27 H27B 108.4
H27A C27 H27B 107.5
C281 C28 C282 108.9(5)
C281 C28 C283 108.7(5)
C282 C28 C283 107.3(5)
C281 C28 C24 111.6(5)
C282 C28 C24 107.5(5)
C283 C28 C24 112.8(5)
C292 C29 C291 109.4(5)
C292 C29 C293 107.8(5)
C291 C29 C293 107.2(4)
C292 C29 C26 109.0(4)
C291 C29 C26 111.3(4)
C293 C29 C26 112.1(4)
O3 C31 C36 120.8(5)
O3 C31 C32 118.9(5)
C36 C31 C32 120.3(5)
C33 C32 C31 119.9(5)
C33 C32 C37 119.9(5)
C31 C32 C37 120.2(5)
C34 C33 C32 121.0(6)
C34 C33 H33 119.5
C32 C33 H33 119.5
C35 C34 C33 117.2(5)
C35 C34 C39 120.6(6)
C33 C34 C39 122.2(6)
C36 C35 C34 123.9(6)
C36 C35 H35 118.0
C34 C35 H35 118.0
C35 C36 C31 117.6(5)
C35 C36 C38 120.1(5)
C31 C36 C38 122.3(5)
C32 C37 C47 111.7(4)
C32 C37 H37A 109.3
C47 C37 H37A 109.3
C32 C37 H37B 109.3
C47 C37 H37B 109.3
H37A C37 H37B 107.9
C382 C38 C36 110.6(5)
C382 C38 C381 109.7(5)
C36 C38 C381 109.2(5)
C382 C38 C383 107.1(5)
C36 C38 C383 112.9(5)
C381 C38 C383 107.2(5)
C392 C39 C391 111.2(6)
C392 C39 C393 108.4(6)
C391 C39 C393 105.4(6)
C392 C39 C34 110.3(5)
C391 C39 C34 109.0(5)
C393 C39 C34 112.5(5)
O4 C41 C42 119.7(5)
O4 C41 C46 120.2(5)
C42 C41 C46 120.1(5)
C43 C42 C41 120.0(5)
C43 C42 C47 121.7(5)
C41 C42 C47 118.3(5)
C42 C43 C44 122.2(5)
C42 C43 H43 118.9
C44 C43 H43 118.9
C43 C44 C45 116.1(5)
C43 C44 C48 122.5(5)
C45 C44 C48 121.4(5)
C46 C45 C44 124.5(5)
C46 C45 H45 117.8
C44 C45 H45 117.8
C45 C46 C41 117.2(5)
C45 C46 C49 120.5(5)
C41 C46 C49 122.3(5)
C42 C47 C37 114.3(4)
C42 C47 H47A 108.7
C37 C47 H47A 108.7
C42 C47 H47B 108.7
C37 C47 H47B 108.7
H47A C47 H47B 107.6
C481 C48 C482 110.5(6)
C481 C48 C44 108.7(5)
C482 C48 C44 112.4(5)
C481 C48 C483 107.9(6)
C482 C48 C483 106.0(5)
C44 C48 C483 111.2(5)
C493 C49 C491 108.8(5)
C493 C49 C46 109.7(4)
C491 C49 C46 112.0(5)
C493 C49 C492 108.7(5)
C491 C49 C492 107.1(5)
C46 C49 C492 110.4(5)
C81 N1 C71 111.6(5)
C81 N1 C61 105.7(4)
C71 N1 C61 111.5(5)
C81 N1 C51 111.1(5)
C71 N1 C51 105.3(4)
C61 N1 C51 111.7(5)
C52 C51 N1 116.1(5)
C52 C51 H51A 108.3
N1 C51 H51A 108.3
C52 C51 H51B 108.3
N1 C51 H51B 108.3
H51A C51 H51B 107.4
C53 C52 C51 111.0(5)
C53 C52 H52A 109.4
C51 C52 H52A 109.4
C53 C52 H52B 109.4
C51 C52 H52B 109.4
H52A C52 H52B 108.0
C54 C53 C52 114.3(5)
C54 C53 H53A 108.7
C52 C53 H53A 108.7
C54 C53 H53B 108.7
C52 C53 H53B 108.7
H53A C53 H53B 107.6
C53 C54 H54A 109.5
C53 C54 H54B 109.5
H54A C54 H54B 109.5
C53 C54 H54C 109.5
H54A C54 H54C 109.5
H54B C54 H54C 109.5
C62 C61 N1 115.6(5)
C62 C61 H61A 108.4
N1 C61 H61A 108.4
C62 C61 H61B 108.4
N1 C61 H61B 108.4
H61A C61 H61B 107.5
C63 C62 C61 114.0(9)
C63 C62 C63B 10(2)
C61 C62 C63B 104.7(12)
C63 C62 H62A 108.8
C61 C62 H62A 108.8
C63B C62 H62A 117.3
C63 C62 H62B 108.8
C61 C62 H62B 108.8
C63B C62 H62B 109.5
H62A C62 H62B 107.7
C63 C62 H62C 109.5
C61 C62 H62C 110.8
C63B C62 H62C 110.8
H62A C62 H62C 104.6
H62B C62 H62C 3.2
C63 C62 H62D 102.5
C61 C62 H62D 110.8
C63B C62 H62D 110.8
H62A C62 H62D 6.5
H62B C62 H62D 112.0
H62C C62 H62D 108.9
C64 C63 C62 110.9(11)
C64 C63 H63A 109.5
C62 C63 H63A 109.5
C64 C63 H63B 109.5
C62 C63 H63B 109.5
H63A C63 H63B 108.0
C63 C64 H64A 109.5
C63 C64 H64B 109.5
H64A C64 H64B 109.5
C63 C64 H64C 109.5
H64A C64 H64C 109.5
H64B C64 H64C 109.5
C72 C71 N1 115.1(5)
C72 C71 H71A 108.5
N1 C71 H71A 108.5
C72 C71 H71B 108.5
N1 C71 H71B 108.5
H71A C71 H71B 107.5
C71 C72 C73 109.8(6)
C71 C72 H72A 109.7
C73 C72 H72A 109.7
C71 C72 H72B 109.7
C73 C72 H72B 109.7
H72A C72 H72B 108.2
C74 C73 C72 110.9(7)
C74 C73 H73A 109.5
C72 C73 H73A 109.5
C74 C73 H73B 109.5
C72 C73 H73B 109.5
H73A C73 H73B 108.0
C73 C74 H74A 109.5
C73 C74 H74B 109.5
H74A C74 H74B 109.5
C73 C74 H74C 109.5
H74A C74 H74C 109.5
H74B C74 H74C 109.5
C82 C81 N1 115.0(6)
C82 C81 H81A 108.5
N1 C81 H81A 108.5
C82 C81 H81B 108.5
N1 C81 H81B 108.5
H81A C81 H81B 107.5
C81 C82 C83 108.2(7)
C81 C82 H82A 110.1
C83 C82 H82A 110.1
C81 C82 H82B 110.1
C83 C82 H82B 110.1
H82A C82 H82B 108.4
C84 C83 C82 116.5(10)
C84 C83 H83A 108.2
C82 C83 H83A 108.2
C84 C83 H83B 108.2
C82 C83 H83B 108.2
H83A C83 H83B 107.3
C83 C84 H84A 109.5
C83 C84 H84B 109.5
H84A C84 H84B 109.5
C83 C84 H84C 109.5
H84A C84 H84C 109.5
H84B C84 H84C 109.5
C184 C18 C181 123.0(10)
C184 C18 C183 28.7(8)
C181 C18 C183 109.6(8)
C184 C18 C186 111.6(9)
C181 C18 C186 72.4(8)
C183 C18 C186 135.7(9)
C184 C18 C14 116.0(8)
C181 C18 C14 115.8(6)
C183 C18 C14 109.8(7)
C186 C18 C14 107.9(7)
C184 C18 C182 78.1(8)
C181 C18 C182 107.1(7)
C183 C18 C182 106.5(8)
C186 C18 C182 39.0(7)
C14 C18 C182 107.5(6)
C184 C18 C185 107.8(10)
C181 C18 C185 34.2(7)
C183 C18 C185 84.0(9)
C186 C18 C185 106.5(9)
C14 C18 C185 106.5(8)
C182 C18 C185 138.0(9)
C18 C181 H18A 109.5
C18 C181 H18B 109.5
H18A C181 H18B 109.5
C18 C181 H18C 109.5
H18A C181 H18C 109.5
H18B C181 H18C 109.5
C18 C182 H18D 109.5
C18 C182 H18E 109.5
H18D C182 H18E 109.5
C18 C182 H18F 109.5
H18D C182 H18F 109.5
H18E C182 H18F 109.5
C18 C183 H18G 109.5
C18 C183 H18H 109.5
H18G C183 H18H 109.5
C18 C183 H18I 109.5
H18G C183 H18I 109.5
H18H C183 H18I 109.5
C19 C191 H19A 109.5
C19 C191 H19B 109.5
H19A C191 H19B 109.5
C19 C191 H19C 109.5
H19A C191 H19C 109.5
H19B C191 H19C 109.5
C19 C192 H19D 109.5
C19 C192 H19E 109.5
H19D C192 H19E 109.5
C19 C192 H19F 109.5
H19D C192 H19F 109.5
H19E C192 H19F 109.5
C19 C193 H19G 109.5
C19 C193 H19H 109.5
H19G C193 H19H 109.5
C19 C193 H19I 109.5
H19G C193 H19I 109.5
H19H C193 H19I 109.5
C28 C281 H28A 109.5
C28 C281 H28B 109.5
H28A C281 H28B 109.5
C28 C281 H28C 109.5
H28A C281 H28C 109.5
H28B C281 H28C 109.5
C28 C282 H28D 109.5
C28 C282 H28E 109.5
H28D C282 H28E 109.5
C28 C282 H28F 109.5
H28D C282 H28F 109.5
H28E C282 H28F 109.5
C28 C283 H28G 109.5
C28 C283 H28H 109.5
H28G C283 H28H 109.5
C28 C283 H28I 109.5
H28G C283 H28I 109.5
H28H C283 H28I 109.5
C29 C291 H29A 109.5
C29 C291 H29B 109.5
H29A C291 H29B 109.5
C29 C291 H29C 109.5
H29A C291 H29C 109.5
H29B C291 H29C 109.5
C29 C292 H29D 109.5
C29 C292 H29E 109.5
H29D C292 H29E 109.5
C29 C292 H29F 109.5
H29D C292 H29F 109.5
H29E C292 H29F 109.5
C29 C293 H29G 109.5
C29 C293 H29H 109.5
H29G C293 H29H 109.5
C29 C293 H29I 109.5
H29G C293 H29I 109.5
H29H C293 H29I 109.5
C38 C381 H38A 109.5
C38 C381 H38B 109.5
H38A C381 H38B 109.5
C38 C381 H38C 109.5
H38A C381 H38C 109.5
H38B C381 H38C 109.5
C38 C382 H38D 109.5
C38 C382 H38E 109.5
H38D C382 H38E 109.5
C38 C382 H38F 109.5
H38D C382 H38F 109.5
H38E C382 H38F 109.5
C38 C383 H38G 109.5
C38 C383 H38H 109.5
H38G C383 H38H 109.5
C38 C383 H38I 109.5
H38G C383 H38I 109.5
H38H C383 H38I 109.5
C39 C391 H39A 109.5
C39 C391 H39B 109.5
H39A C391 H39B 109.5
C39 C391 H39C 109.5
H39A C391 H39C 109.5
H39B C391 H39C 109.5
C39 C392 H39D 109.5
C39 C392 H39E 109.5
H39D C392 H39E 109.5
C39 C392 H39F 109.5
H39D C392 H39F 109.5
H39E C392 H39F 109.5
C39 C393 H39G 109.5
C39 C393 H39H 109.5
H39G C393 H39H 109.5
C39 C393 H39I 109.5
H39G C393 H39I 109.5
H39H C393 H39I 109.5
C48 C481 H48A 109.5
C48 C481 H48B 109.5
H48A C481 H48B 109.5
C48 C481 H48C 109.5
H48A C481 H48C 109.5
H48B C481 H48C 109.5
C48 C482 H48D 109.5
C48 C482 H48E 109.5
H48D C482 H48E 109.5
C48 C482 H48F 109.5
H48D C482 H48F 109.5
H48E C482 H48F 109.5
C48 C483 H48G 109.5
C48 C483 H48H 109.5
H48G C483 H48H 109.5
C48 C483 H48I 109.5
H48G C483 H48I 109.5
H48H C483 H48I 109.5
C49 C491 H49A 109.5
C49 C491 H49B 109.5
H49A C491 H49B 109.5
C49 C491 H49C 109.5
H49A C491 H49C 109.5
H49B C491 H49C 109.5
C49 C492 H49D 109.5
C49 C492 H49E 109.5
H49D C492 H49E 109.5
C49 C492 H49F 109.5
H49D C492 H49F 109.5
H49E C492 H49F 109.5
C49 C493 H49G 109.5
C49 C493 H49H 109.5
H49G C493 H49H 109.5
C49 C493 H49I 109.5
H49G C493 H49I 109.5
H49H C493 H49I 109.5
C18 C184 H18J 109.5
C18 C184 H18K 109.5
H18J C184 H18K 109.5
C18 C184 H18L 109.5
H18J C184 H18L 109.5
H18K C184 H18L 109.5
C18 C185 H18M 109.5
C18 C185 H18N 109.5
H18M C185 H18N 109.5
C18 C185 H18O 109.5
H18M C185 H18O 109.5
H18N C185 H18O 109.5
C18 C186 H18P 109.5
C18 C186 H18Q 109.5
H18P C186 H18Q 109.5
C18 C186 H18R 109.5
H18P C186 H18R 109.5
H18Q C186 H18R 109.5
C64B C63B C62 122(2)
C64B C63B H63C 106.7
C62 C63B H63C 106.7
C64B C63B H63D 106.7
C62 C63B H63D 106.7
H63C C63B H63D 106.6
C63B C64B H64D 109.5
C63B C64B H64E 109.5
H64D C64B H64E 109.5
C63B C64B H64F 109.5
H64D C64B H64F 109.5
H64E C64B H64F 109.5
Cl1 C91 Cl2 113.1(5)
Cl1 C91 H91A 109.0
Cl2 C91 H91A 109.0
Cl1 C91 H91B 109.0
Cl2 C91 H91B 109.0
H91A C91 H91B 107.8

loop_
_geom_bond_atom_site_label_1
_geom_bond_atom_site_label_2
_geom_bond_distance
Al1 O4 1.717(4)
Al1 O3 1.724(4)
Al1 O1 1.725(4)
Al1 O2 1.743(4)
O1 C11 1.345(6)
O2 C21 1.351(6)
O3 C31 1.351(6)
O4 C41 1.336(6)
C11 C12 1.388(7)
C11 C16 1.417(7)
C12 C13 1.393(7)
C12 C17 1.513(7)
C13 C14 1.370(7)
C13 H13 0.9500
C14 C15 1.392(7)
C14 C18 1.548(8)
C15 C16 1.385(7)
C15 H15 0.9500
C16 C19 1.561(8)
C17 C27 1.526(7)
C17 H17A 0.9900
C17 H17B 0.9900
C19 C192 1.527(7)
C19 C191 1.530(7)
C19 C193 1.539(7)
C21 C26 1.407(7)
C21 C22 1.411(7)
C22 C23 1.380(7)
C22 C27 1.500(7)
C23 C24 1.382(7)
C23 H23 0.9500
C24 C25 1.400(7)
C24 C28 1.537(7)
C25 C26 1.398(7)
C25 H25 0.9500
C26 C29 1.544(7)
C27 H27A 0.9900
C27 H27B 0.9900
C28 C281 1.517(7)
C28 C282 1.532(7)
C28 C283 1.532(7)
C29 C292 1.531(7)
C29 C291 1.532(7)
C29 C293 1.535(7)
C31 C36 1.398(7)
C31 C32 1.406(7)
C32 C33 1.397(7)
C32 C37 1.509(7)
C33 C34 1.396(8)
C33 H33 0.9500
C34 C35 1.392(8)
C34 C39 1.539(8)
C35 C36 1.391(8)
C35 H35 0.9500
C36 C38 1.534(8)
C37 C47 1.542(7)
C37 H37A 0.9900
C37 H37B 0.9900
C38 C382 1.534(7)
C38 C381 1.537(7)
C38 C383 1.542(7)
C39 C392 1.503(7)
C39 C391 1.525(7)
C39 C393 1.535(8)
C41 C42 1.398(7)
C41 C46 1.414(7)
C42 C43 1.387(7)
C42 C47 1.500(7)
C43 C44 1.390(7)
C43 H43 0.9500
C44 C45 1.404(7)
C44 C48 1.531(8)
C45 C46 1.384(7)
C45 H45 0.9500
C46 C49 1.535(7)
C47 H47A 0.9900
C47 H47B 0.9900
C48 C481 1.503(7)
C48 C482 1.518(7)
C48 C483 1.547(8)
C49 C493 1.525(7)
C49 C491 1.528(7)
C49 C492 1.538(7)
N1 C81 1.512(7)
N1 C71 1.521(7)
N1 C61 1.521(6)
N1 C51 1.528(7)
C51 C52 1.508(7)
C51 H51A 0.9900
C51 H51B 0.9900
C52 C53 1.508(7)
C52 H52A 0.9900
C52 H52B 0.9900
C53 C54 1.497(8)
C53 H53A 0.9900
C53 H53B 0.9900
C54 H54A 0.9800
C54 H54B 0.9800
C54 H54C 0.9800
C61 C62 1.499(8)
C61 H61A 0.9900
C61 H61B 0.9900
C62 C63 1.497(10)
C62 C63B 1.530(15)
C62 H62A 0.9900
C62 H62B 0.9900
C62 H62C 0.9900
C62 H62D 0.9900
C63 C64 1.455(16)
C63 H63A 0.9900
C63 H63B 0.9900
C64 H64A 0.9800
C64 H64B 0.9800
C64 H64C 0.9800
C71 C72 1.519(8)
C71 H71A 0.9900
C71 H71B 0.9900
C72 C73 1.546(8)
C72 H72A 0.9900
C72 H72B 0.9900
C73 C74 1.474(9)
C73 H73A 0.9900
C73 H73B 0.9900
C74 H74A 0.9800
C74 H74B 0.9800
C74 H74C 0.9800
C81 C82 1.507(8)
C81 H81A 0.9900
C81 H81B 0.9900
C82 C83 1.529(11)
C82 H82A 0.9900
C82 H82B 0.9900
C83 C84 1.451(13)
C83 H83A 0.9900
C83 H83B 0.9900
C84 H84A 0.9800
C84 H84B 0.9800
C84 H84C 0.9800
C18 C184 1.498(11)
C18 C181 1.508(9)
C18 C183 1.521(10)
C18 C186 1.532(11)
C18 C182 1.554(10)
C18 C185 1.558(11)
C181 H18A 0.9800
C181 H18B 0.9800
C181 H18C 0.9800
C182 H18D 0.9800
C182 H18E 0.9800
C182 H18F 0.9800
C183 H18G 0.9800
C183 H18H 0.9800
C183 H18I 0.9800
C191 H19A 0.9800
C191 H19B 0.9800
C191 H19C 0.9800
C192 H19D 0.9800
C192 H19E 0.9800
C192 H19F 0.9800
C193 H19G 0.9800
C193 H19H 0.9800
C193 H19I 0.9800
C281 H28A 0.9800
C281 H28B 0.9800
C281 H28C 0.9800
C282 H28D 0.9800
C282 H28E 0.9800
C282 H28F 0.9800
C283 H28G 0.9800
C283 H28H 0.9800
C283 H28I 0.9800
C291 H29A 0.9800
C291 H29B 0.9800
C291 H29C 0.9800
C292 H29D 0.9800
C292 H29E 0.9800
C292 H29F 0.9800
C293 H29G 0.9800
C293 H29H 0.9800
C293 H29I 0.9800
C381 H38A 0.9800
C381 H38B 0.9800
C381 H38C 0.9800
C382 H38D 0.9800
C382 H38E 0.9800
C382 H38F 0.9800
C383 H38G 0.9800
C383 H38H 0.9800
C383 H38I 0.9800
C391 H39A 0.9800
C391 H39B 0.9800
C391 H39C 0.9800
C392 H39D 0.9800
C392 H39E 0.9800
C392 H39F 0.9800
C393 H39G 0.9800
C393 H39H 0.9800
C393 H39I 0.9800
C481 H48A 0.9800
C481 H48B 0.9800
C481 H48C 0.9800
C482 H48D 0.9800
C482 H48E 0.9800
C482 H48F 0.9800
C483 H48G 0.9800
C483 H48H 0.9800
C483 H48I 0.9800
C491 H49A 0.9800
C491 H49B 0.9800
C491 H49C 0.9800
C492 H49D 0.9800
C492 H49E 0.9800
C492 H49F 0.9800
C493 H49G 0.9800
C493 H49H 0.9800
C493 H49I 0.9800
C184 H18J 0.9800
C184 H18K 0.9800
C184 H18L 0.9800
C185 H18M 0.9800
C185 H18N 0.9800
C185 H18O 0.9800
C186 H18P 0.9800
C186 H18Q 0.9800
C186 H18R 0.9800
C63B C64B 1.453(16)
C63B H63C 0.9900
C63B H63D 0.9900
C64B H64D 0.9800
C64B H64E 0.9800
C64B H64F 0.9800
C91 Cl1 1.666(7)
C91 Cl2 1.692(7)
C91 H91A 0.9900
C91 H91B 0.9900

loop_
_geom_torsion_atom_site_label_1
_geom_torsion_atom_site_label_2
_geom_torsion_atom_site_label_3
_geom_torsion_atom_site_label_4
_geom_torsion
O4 Al1 O1 C11 -99.3(9)
O3 Al1 O1 C11 133.6(9)
O2 Al1 O1 C11 13.7(10)
O4 Al1 O2 C21 -174.2(6)
O3 Al1 O2 C21 -48.3(6)
O1 Al1 O2 C21 71.2(6)
O4 Al1 O3 C31 -25.3(10)
O1 Al1 O3 C31 93.0(9)
O2 Al1 O3 C31 -140.3(9)
O3 Al1 O4 C41 -11.5(12)
O1 Al1 O4 C41 -130.3(11)
O2 Al1 O4 C41 106.1(11)
Al1 O1 C11 C12 -12.9(12)
Al1 O1 C11 C16 167.7(7)
O1 C11 C12 C13 179.4(5)
C16 C11 C12 C13 -1.2(8)
O1 C11 C12 C17 -2.3(8)
C16 C11 C12 C17 177.1(5)
C11 C12 C13 C14 -1.0(8)
C17 C12 C13 C14 -179.4(5)
C12 C13 C14 C15 2.2(8)
C12 C13 C14 C18 -177.8(5)
C13 C14 C15 C16 -1.1(8)
C18 C14 C15 C16 178.8(5)
C14 C15 C16 C11 -1.0(8)
C14 C15 C16 C19 177.8(5)
O1 C11 C16 C15 -178.4(5)
C12 C11 C16 C15 2.2(8)
O1 C11 C16 C19 2.7(8)
C12 C11 C16 C19 -176.7(5)
C11 C12 C17 C27 -66.9(7)
C13 C12 C17 C27 111.5(6)
C15 C16 C19 C192 -0.7(7)
C11 C16 C19 C192 178.1(5)
C15 C16 C19 C191 -120.7(6)
C11 C16 C19 C191 58.1(7)
C15 C16 C19 C193 118.6(6)
C11 C16 C19 C193 -62.6(7)
Al1 O2 C21 C26 130.9(5)
Al1 O2 C21 C22 -49.1(8)
O2 C21 C22 C23 174.5(5)
C26 C21 C22 C23 -5.5(8)
O2 C21 C22 C27 -0.4(7)
C26 C21 C22 C27 179.6(5)
C21 C22 C23 C24 1.4(8)
C27 C22 C23 C24 176.2(5)
C22 C23 C24 C25 2.1(8)
C22 C23 C24 C28 -169.0(5)
C23 C24 C25 C26 -1.7(8)
C28 C24 C25 C26 169.3(5)
C24 C25 C26 C21 -2.2(8)
C24 C25 C26 C29 -178.6(5)
O2 C21 C26 C25 -174.2(5)
C22 C21 C26 C25 5.8(8)
O2 C21 C26 C29 2.2(8)
C22 C21 C26 C29 -177.7(5)
C23 C22 C27 C17 121.5(6)
C21 C22 C27 C17 -63.8(7)
C12 C17 C27 C22 161.5(5)
C23 C24 C28 C281 -47.7(7)
C25 C24 C28 C281 141.8(5)
C23 C24 C28 C282 71.5(6)
C25 C24 C28 C282 -99.0(6)
C23 C24 C28 C283 -170.4(5)
C25 C24 C28 C283 19.1(7)
C25 C26 C29 C292 108.5(6)
C21 C26 C29 C292 -67.8(6)
C25 C26 C29 C291 -130.8(5)
C21 C26 C29 C291 52.9(7)
C25 C26 C29 C293 -10.8(7)
C21 C26 C29 C293 172.9(5)
Al1 O3 C31 C36 -172.7(7)
Al1 O3 C31 C32 8.0(12)
O3 C31 C32 C33 176.2(5)
C36 C31 C32 C33 -3.0(8)
O3 C31 C32 C37 -1.0(8)
C36 C31 C32 C37 179.7(5)
C31 C32 C33 C34 0.2(8)
C37 C32 C33 C34 177.4(5)
C32 C33 C34 C35 2.1(8)
C32 C33 C34 C39 -176.3(5)
C33 C34 C35 C36 -1.8(9)
C39 C34 C35 C36 176.6(5)
C34 C35 C36 C31 -0.9(8)
C34 C35 C36 C38 179.9(5)
O3 C31 C36 C35 -175.9(5)
C32 C31 C36 C35 3.3(8)
O3 C31 C36 C38 3.3(8)
C32 C31 C36 C38 -177.4(5)
C33 C32 C37 C47 -100.7(6)
C31 C32 C37 C47 76.5(6)
C35 C36 C38 C382 117.6(6)
C31 C36 C38 C382 -61.6(7)
C35 C36 C38 C381 -121.6(6)
C31 C36 C38 C381 59.2(7)
C35 C36 C38 C383 -2.4(8)
C31 C36 C38 C383 178.4(5)
C35 C34 C39 C392 62.6(8)
C33 C34 C39 C392 -119.0(7)
C35 C34 C39 C391 -59.8(7)
C33 C34 C39 C391 118.6(6)
C35 C34 C39 C393 -176.3(6)
C33 C34 C39 C393 2.1(8)
Al1 O4 C41 C42 2.3(14)
Al1 O4 C41 C46 -177.5(9)
O4 C41 C42 C43 -178.5(5)
C46 C41 C42 C43 1.3(8)
O4 C41 C42 C47 0.7(7)
C46 C41 C42 C47 -179.5(5)
C41 C42 C43 C44 -0.2(8)
C47 C42 C43 C44 -179.4(5)
C42 C43 C44 C45 -0.5(8)
C42 C43 C44 C48 -179.0(5)
C43 C44 C45 C46 0.0(9)
C48 C44 C45 C46 178.6(5)
C44 C45 C46 C41 1.1(8)
C44 C45 C46 C49 179.5(5)
O4 C41 C46 C45 178.1(5)
C42 C41 C46 C45 -1.7(8)
O4 C41 C46 C49 -0.3(8)
C42 C41 C46 C49 179.9(5)
C43 C42 C47 C37 -109.2(6)
C41 C42 C47 C37 71.5(6)
C32 C37 C47 C42 -163.3(5)
C43 C44 C48 C481 94.5(7)
C45 C44 C48 C481 -84.0(7)
C43 C44 C48 C482 -28.1(8)
C45 C44 C48 C482 153.4(6)
C43 C44 C48 C483 -146.8(6)
C45 C44 C48 C483 34.7(8)
C45 C46 C49 C493 -115.3(6)
C41 C46 C49 C493 63.0(7)
C45 C46 C49 C491 5.6(7)
C41 C46 C49 C491 -176.0(5)
C45 C46 C49 C492 124.9(6)
C41 C46 C49 C492 -56.8(7)
C81 N1 C51 C52 -54.3(7)
C71 N1 C51 C52 -175.4(6)
C61 N1 C51 C52 63.4(7)
N1 C51 C52 C53 -174.7(6)
C51 C52 C53 C54 -176.3(6)
C81 N1 C61 C62 178.7(6)
C71 N1 C61 C62 -59.9(7)
C51 N1 C61 C62 57.7(7)
N1 C61 C62 C63 173.8(8)
N1 C61 C62 C63B 169(2)
C61 C62 C63 C64 -76.4(13)
C63B C62 C63 C64 -51(13)
C81 N1 C71 C72 54.9(7)
C61 N1 C71 C72 -63.0(7)
C51 N1 C71 C72 175.6(6)
N1 C71 C72 C73 179.0(6)
C71 C72 C73 C74 167.5(7)
C71 N1 C81 C82 55.1(7)
C61 N1 C81 C82 176.4(6)
C51 N1 C81 C82 -62.2(7)
N1 C81 C82 C83 179.1(7)
C81 C82 C83 C84 65.2(14)
C13 C14 C18 C184 -5.0(12)
C15 C14 C18 C184 175.0(10)
C13 C14 C18 C181 -160.4(9)
C15 C14 C18 C181 19.7(10)
C13 C14 C18 C183 -35.5(10)
C15 C14 C18 C183 144.5(9)
C13 C14 C18 C186 120.9(11)
C15 C14 C18 C186 -59.0(11)
C13 C14 C18 C182 79.9(9)
C15 C14 C18 C182 -100.0(9)
C13 C14 C18 C185 -125.0(10)
C15 C14 C18 C185 55.0(11)
C63 C62 C63B C64B 36(9)
C61 C62 C63B C64B -169(4)
